data_2019441
loop_
_publ_author_name
'Yao, Tiantian'
'Lu, Jing'
'Li, Dacheng'
'Dou, Jianmin'

_publ_section_title
;
 A mixed-valence complex of cobalt based on 3-methoxysalicylaldoxime
;
_journal_coeditor_code SF3224
_journal_issue 4
_journal_name_full 'Acta Crystallographica Section C'
_journal_page_first 364
_journal_page_last 367
_journal_paper_doi 10.1107/S2053229614005245
_journal_volume 70
_journal_year 2014
_chemical_formula_iupac '[Co4 (C8 H7 N O3)2 (C8 H8 N O3)2 (N3)4 (C2 H6 O)2] , 2C2 H6 O'
_chemical_formula_moiety 'C36 H42 Co4 N16 O14, 2(C2 H6 O)'
_chemical_formula_sum 'C40 H54 Co4 N16 O16'
_chemical_formula_weight 1250.71
_chemical_name_systematic
'Di-\m~2~-azido-diazidodiethanolbis{\m~2~-2-[(hydroxyimino)methyl]-6-methoxyphenolato}bis{\m~3~-2-[(oxidoimino)methyl]-6-methoxyphenolato}dicobalt(II)dicobalt(III) ethanol disolvate'
_space_group_IT_number 2
_symmetry_cell_setting triclinic
_symmetry_space_group_name_Hall '-P 1'
_symmetry_space_group_name_H-M 'P -1'
_atom_sites_solution_hydrogens geom
_atom_sites_solution_primary direct
_atom_sites_solution_secondary difmap
_audit_creation_method SHELXL97
_cell_angle_alpha 91.524(11)
_cell_angle_beta 107.539(10)
_cell_angle_gamma 93.855(10)
_cell_formula_units_Z 1
_cell_length_a 9.605(7)
_cell_length_b 10.749(7)
_cell_length_c 13.010(9)
_cell_measurement_reflns_used 931
_cell_measurement_temperature 298(2)
_cell_measurement_theta_max 21.743
_cell_measurement_theta_min 2.234
_cell_volume 1276.3(15)
_computing_cell_refinement 'SMART (Bruker, 2004)'
_computing_data_collection 'SMART (Bruker, 2004)'
_computing_data_reduction 'SAINT (Bruker, 2004)'
_computing_molecular_graphics 'SHELXTL (Sheldrick, 2008)'
_computing_publication_material 'SHELXTL (Sheldrick, 2008)'
_computing_structure_refinement 'SHELXS97 (Sheldrick, 2008)'
_computing_structure_solution 'SHELXS97 (Sheldrick, 2008)'
_diffrn_ambient_temperature 298(2)
_diffrn_measured_fraction_theta_full 0.978
_diffrn_measured_fraction_theta_max 0.978
_diffrn_measurement_device_type 'Bruker SMART CCD area-detector'
_diffrn_measurement_method '\f and \w'
_diffrn_radiation_monochromator graphite
_diffrn_radiation_source 'fine-focus sealed tube'
_diffrn_radiation_type MoK\a
_diffrn_radiation_wavelength 0.71073
_diffrn_reflns_av_R_equivalents 0.0583
_diffrn_reflns_av_sigmaI/netI 0.1595
_diffrn_reflns_limit_h_max 11
_diffrn_reflns_limit_h_min -11
_diffrn_reflns_limit_k_max 12
_diffrn_reflns_limit_k_min -7
_diffrn_reflns_limit_l_max 14
_diffrn_reflns_limit_l_min -15
_diffrn_reflns_number 6405
_diffrn_reflns_theta_full 25.02
_diffrn_reflns_theta_max 25.02
_diffrn_reflns_theta_min 2.23
_exptl_absorpt_coefficient_mu 1.361
_exptl_absorpt_correction_T_max 0.9108
_exptl_absorpt_correction_T_min 0.7631
_exptl_absorpt_correction_type multi-scan
_exptl_absorpt_process_details '(SADABS; Bruker, 2004)'
_exptl_crystal_colour black
_exptl_crystal_density_diffrn 1.627
_exptl_crystal_density_method 'not measured'
_exptl_crystal_description block
_exptl_crystal_F_000 642
_exptl_crystal_size_max 0.21
_exptl_crystal_size_mid 0.12
_exptl_crystal_size_min 0.07
_refine_diff_density_max 0.567
_refine_diff_density_min -0.621
_refine_ls_extinction_method none
_refine_ls_goodness_of_fit_ref 0.975
_refine_ls_hydrogen_treatment mixed
_refine_ls_matrix_type full
_refine_ls_number_parameters 353
_refine_ls_number_reflns 4419
_refine_ls_number_restraints 3
_refine_ls_restrained_S_all 0.975
_refine_ls_R_factor_all 0.1503
_refine_ls_R_factor_gt 0.0628
_refine_ls_shift/su_max 0.003
_refine_ls_shift/su_mean 0.000
_refine_ls_structure_factor_coef Fsqd
_refine_ls_weighting_details 'calc w=1/[\s^2^(Fo^2^)+(0.0539P)^2^+0.0000P] where P=(Fo^2^+2Fc^2^)/3'
_refine_ls_weighting_scheme calc
_refine_ls_wR_factor_gt 0.1198
_refine_ls_wR_factor_ref 0.1578
_reflns_number_gt 2144
_reflns_number_total 4419
_reflns_threshold_expression I>2\s(I)
_cod_data_source_file sf3224sup1.cf
_cod_data_source_block I
_cod_database_code 2019441
_cod_database_fobs_code 2019441

loop_
_symmetry_equiv_pos_as_xyz
'x, y, z'
'-x, -y, -z'

loop_
_atom_site_type_symbol
_atom_site_label
_atom_site_fract_x
_atom_site_fract_y
_atom_site_fract_z
_atom_site_U_iso_or_equiv
_atom_site_adp_type
_atom_site_calc_flag
_atom_site_refinement_flags
_atom_site_occupancy
_atom_site_symmetry_multiplicity
Co Co1 0.31990(11) 0.37207(9) 0.28225(8) 0.0316(3) Uani d . 1 1
Co Co2 0.48291(11) 0.62148(9) 0.44723(8) 0.0316(3) Uani d . 1 1
N N1 0.2476(7) 0.4263(5) 0.3953(5) 0.0329(16) Uani d . 1 1
N N2 0.4660(7) 0.2903(6) 0.3983(5) 0.0377(17) Uani d . 1 1
N N3 0.4717(7) 0.1788(7) 0.3861(5) 0.0386(17) Uani d . 1 1
N N4 0.4791(9) 0.0735(7) 0.3738(6) 0.066(2) Uani d . 1 1
N N5 0.1814(8) 0.4664(6) 0.1783(5) 0.047(2) Uani d . 1 1
N N6 0.0900(8) 0.4107(6) 0.1048(6) 0.0504(19) Uani d . 1 1
N N7 -0.0010(10) 0.3587(8) 0.0354(6) 0.088(3) Uani d . 1 1
N N8 0.3885(7) 0.3070(6) 0.1684(5) 0.0410(18) Uani d . 1 1
O O1 0.3453(5) 0.4931(4) 0.4826(4) 0.0331(13) Uani d . 1 1
O O2 0.1930(5) 0.2284(4) 0.2579(4) 0.0372(13) Uani d . 1 1
O O3 0.0106(6) 0.0481(5) 0.1475(4) 0.0573(17) Uani d . 1 1
O O4 0.3189(7) 0.1964(6) 0.1148(5) 0.0611(18) Uani d D 1 1
H H4A 0.260(8) 0.185(8) 0.150(6) 0.073 Uiso d D 1 1
O O5 0.4567(5) 0.5176(4) 0.3076(4) 0.0320(12) Uani d . 1 1
O O6 0.6325(6) 0.7183(4) 0.3801(4) 0.0426(14) Uani d . 1 1
O O7 0.3360(7) 0.7451(6) 0.3747(4) 0.0501(15) Uani d D 1 1
H H7A 0.326(9) 0.744(8) 0.3083(16) 0.060 Uiso d D 1 1
O O8 0.2758(11) 0.7325(7) 0.1642(6) 0.111(3) Uani d D 1 1
H H8 0.207(9) 0.676(9) 0.148(10) 0.133 Uiso d D 1 1
C C1 0.0143(9) 0.3062(7) 0.3314(6) 0.040(2) Uani d . 1 1
C C2 0.0575(9) 0.2228(7) 0.2650(6) 0.038(2) Uani d . 1 1
C C3 -0.0446(9) 0.1256(7) 0.2075(6) 0.040(2) Uani d . 1 1
C C4 -0.1835(10) 0.1149(8) 0.2144(7) 0.058(3) Uani d . 1 1
H H4 -0.2500 0.0507 0.1759 0.070 Uiso calc R 1 1
C C5 -0.2263(10) 0.2015(9) 0.2802(8) 0.067(3) Uani d . 1 1
H H5 -0.3213 0.1942 0.2846 0.080 Uiso calc R 1 1
C C6 -0.1282(9) 0.2971(8) 0.3384(7) 0.054(3) Uani d . 1 1
H H6 -0.1567 0.3543 0.3815 0.065 Uiso calc R 1 1
C C7 0.1210(6) 0.3976(5) 0.4027(5) 0.037(2) Uani d . 1 1
H H7 0.0943 0.4377 0.4574 0.044 Uiso calc R 1 1
C C8 -0.0795(6) -0.0604(5) 0.0950(5) 0.073(3) Uani d R 1 1
H H8A -0.1100 -0.1076 0.1472 0.110 Uiso calc R 1 1
H H8B -0.0248 -0.1110 0.0617 0.110 Uiso calc R 1 1
H H8C -0.1641 -0.0356 0.0409 0.110 Uiso calc R 1 1
C C9 0.5779(9) 0.4673(8) 0.1744(6) 0.047(2) Uani d . 1 1
C C10 0.5617(8) 0.5414(7) 0.2598(6) 0.038(2) Uani d . 1 1
C C11 0.6599(9) 0.6477(7) 0.2967(6) 0.041(2) Uani d . 1 1
C C12 0.7683(10) 0.6792(8) 0.2536(7) 0.063(3) Uani d . 1 1
H H12 0.8325 0.7493 0.2807 0.076 Uiso calc R 1 1
C C13 0.7832(11) 0.6055(8) 0.1676(8) 0.072(3) Uani d . 1 1
H H13 0.8563 0.6269 0.1364 0.087 Uiso calc R 1 1
C C14 0.6895(10) 0.5023(9) 0.1303(8) 0.067(3) Uani d . 1 1
H H14 0.7001 0.4535 0.0734 0.080 Uiso calc R 1 1
C C15 0.4884(9) 0.3535(8) 0.1312(7) 0.048(2) Uani d . 1 1
H H15 0.5044 0.3116 0.0728 0.058 Uiso calc R 1 1
C C16 0.7177(10) 0.8318(7) 0.4188(7) 0.068(3) Uani d . 1 1
H H16A 0.8192 0.8160 0.4454 0.101 Uiso calc R 1 1
H H16B 0.6878 0.8684 0.4761 0.101 Uiso calc R 1 1
H H16C 0.7039 0.8881 0.3611 0.101 Uiso calc R 1 1
C C17 0.1994(11) 0.7570(10) 0.3958(9) 0.080(3) Uani d . 1 1
H H17A 0.2064 0.7264 0.4665 0.097 Uiso calc R 1 1
H H17B 0.1233 0.7049 0.3430 0.097 Uiso calc R 1 1
C C18 0.1577(12) 0.8835(10) 0.3922(10) 0.101(4) Uani d . 1 1
H H18A 0.2369 0.9372 0.4386 0.151 Uiso calc R 1 1
H H18B 0.0727 0.8875 0.4161 0.151 Uiso calc R 1 1
H H18C 0.1357 0.9101 0.3196 0.151 Uiso calc R 1 1
C C19 0.3144(17) 0.7972(17) 0.0928(11) 0.170(8) Uani d . 1 1
H H19A 0.2296 0.8400 0.0546 0.204 Uiso calc R 1 1
H H19B 0.3299 0.7372 0.0411 0.204 Uiso calc R 1 1
C C20 0.4329(14) 0.8852(11) 0.1172(10) 0.115(5) Uani d . 1 1
H H20A 0.4475 0.9233 0.1876 0.173 Uiso calc R 1 1
H H20B 0.4145 0.9480 0.0647 0.173 Uiso calc R 1 1
H H20C 0.5191 0.8454 0.1163 0.173 Uiso calc R 1 1

loop_
_atom_site_aniso_label
_atom_site_aniso_U_11
_atom_site_aniso_U_22
_atom_site_aniso_U_33
_atom_site_aniso_U_12
_atom_site_aniso_U_13
_atom_site_aniso_U_23
Co1 0.0354(7) 0.0309(7) 0.0251(6) -0.0074(5) 0.0065(5) -0.0047(5)
Co2 0.0381(7) 0.0288(7) 0.0242(6) -0.0073(5) 0.0064(5) -0.0034(5)
N1 0.032(4) 0.034(4) 0.029(4) -0.008(3) 0.007(3) -0.005(3)
N2 0.043(4) 0.026(4) 0.041(4) 0.001(3) 0.010(3) -0.006(3)
N3 0.050(5) 0.032(4) 0.036(4) 0.002(4) 0.017(3) 0.002(4)
N4 0.084(6) 0.040(5) 0.070(6) 0.009(5) 0.020(5) -0.008(4)
N5 0.055(5) 0.043(5) 0.033(4) -0.010(4) 0.001(4) -0.012(3)
N6 0.054(5) 0.042(5) 0.052(5) 0.002(4) 0.010(4) 0.014(4)
N7 0.094(7) 0.074(7) 0.060(6) -0.025(5) -0.024(5) 0.008(5)
N8 0.051(5) 0.033(4) 0.034(4) -0.014(3) 0.011(4) -0.014(3)
O1 0.041(3) 0.030(3) 0.023(3) -0.011(2) 0.005(2) -0.003(2)
O2 0.033(3) 0.038(3) 0.037(3) -0.013(3) 0.010(3) -0.008(2)
O3 0.066(4) 0.051(4) 0.048(4) -0.029(3) 0.015(3) -0.017(3)
O4 0.075(5) 0.050(4) 0.060(4) -0.021(3) 0.032(4) -0.034(3)
O5 0.034(3) 0.028(3) 0.034(3) -0.005(2) 0.013(3) -0.002(2)
O6 0.052(4) 0.035(3) 0.040(3) -0.015(3) 0.018(3) -0.010(3)
O7 0.050(4) 0.053(4) 0.048(4) 0.002(3) 0.016(3) 0.004(3)
O8 0.168(9) 0.084(7) 0.047(5) -0.028(5) -0.011(5) 0.010(4)
C1 0.036(5) 0.040(5) 0.043(5) -0.012(4) 0.013(4) -0.006(4)
C2 0.034(5) 0.046(5) 0.031(5) -0.006(4) 0.006(4) 0.002(4)
C3 0.047(6) 0.049(6) 0.021(4) -0.020(4) 0.010(4) -0.004(4)
C4 0.050(6) 0.057(6) 0.058(6) -0.034(5) 0.012(5) -0.008(5)
C5 0.045(6) 0.081(8) 0.066(7) -0.018(5) 0.012(5) -0.012(6)
C6 0.048(6) 0.062(6) 0.052(6) -0.007(5) 0.017(5) -0.014(5)
C7 0.038(5) 0.036(5) 0.036(5) -0.009(4) 0.013(4) -0.002(4)
C8 0.087(8) 0.061(7) 0.066(7) -0.036(6) 0.028(6) -0.023(5)
C9 0.058(6) 0.048(6) 0.040(5) -0.015(5) 0.029(5) -0.011(4)
C10 0.040(5) 0.038(5) 0.034(5) -0.007(4) 0.011(4) -0.002(4)
C11 0.050(6) 0.037(5) 0.036(5) -0.008(4) 0.018(4) -0.003(4)
C12 0.066(7) 0.060(7) 0.068(7) -0.027(5) 0.035(6) -0.013(5)
C13 0.082(8) 0.060(7) 0.088(8) -0.032(6) 0.056(7) -0.015(6)
C14 0.074(7) 0.058(7) 0.081(8) -0.016(5) 0.049(6) -0.011(5)
C15 0.053(6) 0.054(6) 0.045(6) -0.006(5) 0.029(5) -0.009(4)
C16 0.084(8) 0.041(6) 0.076(7) -0.029(5) 0.030(6) -0.014(5)
C17 0.071(8) 0.077(9) 0.102(9) 0.016(6) 0.037(7) 0.014(7)
C18 0.082(9) 0.069(9) 0.156(13) 0.017(7) 0.040(9) 0.004(8)
C19 0.154(15) 0.25(2) 0.074(10) -0.112(14) 0.012(10) 0.025(11)
C20 0.116(12) 0.096(10) 0.115(11) -0.014(9) 0.012(9) 0.023(8)

loop_
_atom_type_symbol
_atom_type_description
_atom_type_scat_dispersion_real
_atom_type_scat_dispersion_imag
_atom_type_scat_source
C C 0.0033 0.0016 'International Tables Vol C Tables 4.2.6.8 and 6.1.1.4'
H H 0.0000 0.0000 'International Tables Vol C Tables 4.2.6.8 and 6.1.1.4'
O O 0.0106 0.0060 'International Tables Vol C Tables 4.2.6.8 and 6.1.1.4'
Co Co 0.3494 0.9721 'International Tables Vol C Tables 4.2.6.8 and 6.1.1.4'
N N 0.0061 0.0033 'International Tables Vol C Tables 4.2.6.8 and 6.1.1.4'

loop_
_geom_angle_atom_site_label_1
_geom_angle_atom_site_label_2
_geom_angle_atom_site_label_3
_geom_angle_site_symmetry_1
_geom_angle_site_symmetry_3
_geom_angle
O2 Co1 N1 . . 90.1(2)
O2 Co1 N8 . . 86.6(2)
N1 Co1 N8 . . 176.5(3)
O2 Co1 O5 . . 178.1(2)
N1 Co1 O5 . . 91.2(2)
N8 Co1 O5 . . 92.1(2)
O2 Co1 N5 . . 93.8(2)
N1 Co1 N5 . . 91.4(3)
N8 Co1 N5 . . 90.0(3)
O5 Co1 N5 . . 87.6(2)
O2 Co1 N2 . . 90.2(2)
N1 Co1 N2 . . 84.8(3)
N8 Co1 N2 . . 94.1(3)
O5 Co1 N2 . . 88.5(2)
N5 Co1 N2 . . 174.4(2)
O1 Co2 O7 . . 99.1(2)
O1 Co2 O5 . . 87.59(18)
O7 Co2 O5 . . 94.2(2)
O1 Co2 N2 . 2_666 91.5(2)
O7 Co2 N2 . 2_666 94.5(2)
O5 Co2 N2 . 2_666 171.3(2)
O1 Co2 O1 . 2_666 87.8(2)
O7 Co2 O1 . 2_666 173.1(2)
O5 Co2 O1 . 2_666 85.44(18)
N2 Co2 O1 2_666 2_666 85.9(2)
O1 Co2 O6 . . 164.47(18)
O7 Co2 O6 . . 86.8(2)
O5 Co2 O6 . . 77.60(18)
N2 Co2 O6 2_666 . 102.5(2)
O1 Co2 O6 2_666 . 86.4(2)
O1 Co2 Co2 . 2_666 45.44(15)
O7 Co2 Co2 . 2_666 144.54(18)
O5 Co2 Co2 . 2_666 85.12(15)
N2 Co2 Co2 2_666 2_666 88.06(19)
O1 Co2 Co2 2_666 2_666 42.34(13)
O6 Co2 Co2 . 2_666 127.23(16)
C7 N1 O1 . . 116.4(5)
C7 N1 Co1 . . 125.8(4)
O1 N1 Co1 . . 117.4(4)
N3 N2 Co1 . . 116.9(5)
N3 N2 Co2 . 2_666 121.5(5)
Co1 N2 Co2 . 2_666 114.9(3)
N4 N3 N2 . . 178.7(8)
N6 N5 Co1 . . 118.8(6)
N7 N6 N5 . . 177.9(10)
C15 N8 O4 . . 113.4(6)
C15 N8 Co1 . . 129.2(5)
O4 N8 Co1 . . 117.3(5)
N1 O1 Co2 . . 115.7(4)
N1 O1 Co2 . 2_666 107.8(4)
Co2 O1 Co2 . 2_666 92.2(2)
C2 O2 Co1 . . 125.1(5)
C3 O3 C8 . . 117.7(6)
N8 O4 H4A . . 97(6)
C10 O5 Co1 . . 126.9(4)
C10 O5 Co2 . . 115.0(4)
Co1 O5 Co2 . . 115.8(2)
C11 O6 C16 . . 119.0(6)
C11 O6 Co2 . . 112.4(4)
C16 O6 Co2 . . 127.9(5)
C17 O7 Co2 . . 123.8(6)
C17 O7 H7A . . 112(6)
Co2 O7 H7A . . 110(6)
C19 O8 H8 . . 123(9)
C2 C1 C6 . . 121.1(7)
C2 C1 C7 . . 120.4(7)
C6 C1 C7 . . 118.3(7)
O2 C2 C1 . . 122.3(7)
O2 C2 C3 . . 119.0(7)
C1 C2 C3 . . 118.7(7)
C4 C3 O3 . . 125.6(7)
C4 C3 C2 . . 120.8(8)
O3 C3 C2 . . 113.6(7)
C3 C4 C5 . . 119.8(8)
C3 C4 H4 . . 120.1
C5 C4 H4 . . 120.1
C6 C5 C4 . . 120.7(9)
C6 C5 H5 . . 119.7
C4 C5 H5 . . 119.7
C5 C6 C1 . . 118.9(8)
C5 C6 H6 . . 120.5
C1 C6 H6 . . 120.5
N1 C7 C1 . . 124.5(6)
N1 C7 H7 . . 117.8
C1 C7 H7 . . 117.8
O3 C8 H8A . . 109.5
O3 C8 H8B . . 109.5
H8A C8 H8B . . 109.5
O3 C8 H8C . . 109.5
H8A C8 H8C . . 109.5
H8B C8 H8C . . 109.5
C14 C9 C10 . . 118.8(7)
C14 C9 C15 . . 117.5(7)
C10 C9 C15 . . 123.7(7)
O5 C10 C9 . . 123.9(7)
O5 C10 C11 . . 118.2(7)
C9 C10 C11 . . 117.9(7)
C12 C11 C10 . . 122.4(7)
C12 C11 O6 . . 123.7(7)
C10 C11 O6 . . 113.9(7)
C11 C12 C13 . . 119.5(8)
C11 C12 H12 . . 120.2
C13 C12 H12 . . 120.2
C14 C13 C12 . . 119.2(8)
C14 C13 H13 . . 120.4
C12 C13 H13 . . 120.4
C13 C14 C9 . . 122.2(8)
C13 C14 H14 . . 118.9
C9 C14 H14 . . 118.9
N8 C15 C9 . . 123.9(7)
N8 C15 H15 . . 118.1
C9 C15 H15 . . 118.1
O6 C16 H16A . . 109.5
O6 C16 H16B . . 109.5
H16A C16 H16B . . 109.5
O6 C16 H16C . . 109.5
H16A C16 H16C . . 109.5
H16B C16 H16C . . 109.5
O7 C17 C18 . . 113.2(9)
O7 C17 H17A . . 108.9
C18 C17 H17A . . 108.9
O7 C17 H17B . . 108.9
C18 C17 H17B . . 108.9
H17A C17 H17B . . 107.7
C17 C18 H18A . . 109.5
C17 C18 H18B . . 109.5
H18A C18 H18B . . 109.5
C17 C18 H18C . . 109.5
H18A C18 H18C . . 109.5
H18B C18 H18C . . 109.5
O8 C19 C20 . . 124.2(12)
O8 C19 H19A . . 106.3
C20 C19 H19A . . 106.3
O8 C19 H19B . . 106.3
C20 C19 H19B . . 106.3
H19A C19 H19B . . 106.4
C19 C20 H20A . . 109.5
C19 C20 H20B . . 109.5
H20A C20 H20B . . 109.5
C19 C20 H20C . . 109.5
H20A C20 H20C . . 109.5
H20B C20 H20C . . 109.5

loop_
_geom_bond_atom_site_label_1
_geom_bond_atom_site_label_2
_geom_bond_site_symmetry_2
_geom_bond_distance
_geom_bond_publ_flag
Co1 O2 . 1.860(5) yes
Co1 N1 . 1.900(6) yes
Co1 N8 . 1.927(6) yes
Co1 O5 . 1.928(5) yes
Co1 N5 . 1.948(7) yes
Co1 N2 . 1.995(7) yes
Co2 O1 . 2.005(5) yes
Co2 O7 . 2.041(6) yes
Co2 O5 . 2.047(5) yes
Co2 N2 2_666 2.103(6) yes
Co2 O1 2_666 2.121(5) yes
Co2 O6 . 2.124(5) yes
Co2 Co2 2_666 2.975(3) ?
N1 C7 . 1.267(7) ?
N1 O1 . 1.382(6) ?
N2 N3 . 1.212(8) ?
N2 Co2 2_666 2.103(6) ?
N3 N4 . 1.148(8) ?
N5 N6 . 1.199(8) ?
N6 N7 . 1.151(9) ?
N8 C15 . 1.278(9) ?
N8 O4 . 1.384(7) ?
O1 Co2 2_666 2.121(5) ?
O2 C2 . 1.330(8) ?
O3 C3 . 1.362(9) ?
O3 C8 . 1.429(7) ?
O4 H4A . 0.840(10) ?
O5 C10 . 1.349(8) ?
O6 C11 . 1.406(8) ?
O6 C16 . 1.413(8) ?
O7 C17 . 1.432(10) ?
O7 H7A . 0.839(10) ?
O8 C19 . 1.301(14) ?
O8 H8 . 0.839(10) ?
C1 C2 . 1.396(10) ?
C1 C6 . 1.396(10) ?
C1 C7 . 1.455(8) ?
C2 C3 . 1.411(10) ?
C3 C4 . 1.362(11) ?
C4 C5 . 1.411(11) ?
C4 H4 . 0.9300 ?
C5 C6 . 1.384(11) ?
C5 H5 . 0.9300 ?
C6 H6 . 0.9300 ?
C7 H7 . 0.9300 ?
C8 H8A . 0.9600 ?
C8 H8B . 0.9600 ?
C8 H8C . 0.9600 ?
C9 C14 . 1.397(10) ?
C9 C10 . 1.403(10) ?
C9 C15 . 1.443(10) ?
C10 C11 . 1.406(10) ?
C11 C12 . 1.354(10) ?
C12 C13 . 1.402(11) ?
C12 H12 . 0.9300 ?
C13 C14 . 1.360(11) ?
C13 H13 . 0.9300 ?
C14 H14 . 0.9300 ?
C15 H15 . 0.9300 ?
C16 H16A . 0.9600 ?
C16 H16B . 0.9600 ?
C16 H16C . 0.9600 ?
C17 C18 . 1.441(12) ?
C17 H17A . 0.9700 ?
C17 H17B . 0.9700 ?
C18 H18A . 0.9600 ?
C18 H18B . 0.9600 ?
C18 H18C . 0.9600 ?
C19 C20 . 1.383(14) ?
C19 H19A . 0.9700 ?
C19 H19B . 0.9700 ?
C20 H20A . 0.9600 ?
C20 H20B . 0.9600 ?
C20 H20C . 0.9600 ?

loop_
_geom_hbond_atom_site_label_D
_geom_hbond_atom_site_label_H
_geom_hbond_atom_site_label_A
_geom_hbond_site_symmetry_A
_geom_hbond_distance_DH
_geom_hbond_distance_HA
_geom_hbond_distance_DA
_geom_hbond_angle_DHA
_geom_hbond_publ_flag
O7 H7A O8 . 0.839(10) 1.787(19) 2.620(10) 171(9) yes
O8 H8 N5 . 0.839(10) 2.31(9) 2.970(10) 136(12) yes
C5 H5 N3 1_455 0.93 2.70 3.565(12) 155.5 yes
C8 H8C O4 2 0.96 2.64 3.229(8) 120.3 yes

loop_
_geom_torsion_atom_site_label_1
_geom_torsion_atom_site_label_2
_geom_torsion_atom_site_label_3
_geom_torsion_atom_site_label_4
_geom_torsion_site_symmetry_1
_geom_torsion_site_symmetry_4
_geom_torsion
O2 Co1 N1 C7 . . -27.2(6)
N8 Co1 N1 C7 . . -47(5)
O5 Co1 N1 C7 . . 154.2(6)
N5 Co1 N1 C7 . . 66.6(6)
N2 Co1 N1 C7 . . -117.4(6)
O2 Co1 N1 O1 . . 146.2(5)
N8 Co1 N1 O1 . . 127(4)
O5 Co1 N1 O1 . . -32.4(5)
N5 Co1 N1 O1 . . -120.0(5)
N2 Co1 N1 O1 . . 56.0(5)
O2 Co1 N2 N3 . . 33.5(6)
N1 Co1 N2 N3 . . 123.5(6)
N8 Co1 N2 N3 . . -53.2(6)
O5 Co1 N2 N3 . . -145.2(6)
N5 Co1 N2 N3 . . 170(3)
O2 Co1 N2 Co2 . 2_666 -118.4(3)
N1 Co1 N2 Co2 . 2_666 -28.4(3)
N8 Co1 N2 Co2 . 2_666 154.9(3)
O5 Co1 N2 Co2 . 2_666 62.9(3)
N5 Co1 N2 Co2 . 2_666 18(3)
Co1 N2 N3 N4 . . 9E1(4)
Co2 N2 N3 N4 2_666 . -12E1(4)
O2 Co1 N5 N6 . . -26.2(7)
N1 Co1 N5 N6 . . -116.3(7)
N8 Co1 N5 N6 . . 60.5(7)
O5 Co1 N5 N6 . . 152.5(7)
N2 Co1 N5 N6 . . -163(2)
Co1 N5 N6 N7 . . 12E1(3)
O2 Co1 N8 C15 . . -178.9(8)
N1 Co1 N8 C15 . . -160(4)
O5 Co1 N8 C15 . . -0.4(8)
N5 Co1 N8 C15 . . 87.2(8)
N2 Co1 N8 C15 . . -89.0(8)
O2 Co1 N8 O4 . . 3.6(6)
N1 Co1 N8 O4 . . 23(5)
O5 Co1 N8 O4 . . -177.8(6)
N5 Co1 N8 O4 . . -90.2(6)
N2 Co1 N8 O4 . . 93.6(6)
C7 N1 O1 Co2 . . -144.1(5)
Co1 N1 O1 Co2 . . 41.8(6)
C7 N1 O1 Co2 . 2_666 114.3(5)
Co1 N1 O1 Co2 . 2_666 -59.7(5)
O7 Co2 O1 N1 . . 68.4(4)
O5 Co2 O1 N1 . . -25.5(4)
N2 Co2 O1 N1 2_666 . 163.2(4)
O1 Co2 O1 N1 2_666 . -111.0(5)
O6 Co2 O1 N1 . . -42.9(10)
Co2 Co2 O1 N1 2_666 . -111.0(5)
O7 Co2 O1 Co2 . 2_666 179.39(19)
O5 Co2 O1 Co2 . 2_666 85.53(18)
N2 Co2 O1 Co2 2_666 2_666 -85.8(2)
O1 Co2 O1 Co2 2_666 2_666 0.0
O6 Co2 O1 Co2 . 2_666 68.1(8)
N1 Co1 O2 C2 . . 36.9(6)
N8 Co1 O2 C2 . . -144.2(6)
O5 Co1 O2 C2 . . 168(6)
N5 Co1 O2 C2 . . -54.4(6)
N2 Co1 O2 C2 . . 121.7(6)
O2 Co1 O5 C10 . . 43(7)
N1 Co1 O5 C10 . . 174.2(6)
N8 Co1 O5 C10 . . -4.6(6)
N5 Co1 O5 C10 . . -94.5(6)
N2 Co1 O5 C10 . . 89.4(6)
O2 Co1 O5 Co2 . . -119(6)
N1 Co1 O5 Co2 . . 12.0(3)
N8 Co1 O5 Co2 . . -166.7(3)
N5 Co1 O5 Co2 . . 103.4(3)
N2 Co1 O5 Co2 . . -72.7(3)
O1 Co2 O5 C10 . . -161.2(5)
O7 Co2 O5 C10 . . 99.8(5)
N2 Co2 O5 C10 2_666 . -77.2(15)
O1 Co2 O5 C10 2_666 . -73.3(5)
O6 Co2 O5 C10 . . 14.1(5)
Co2 Co2 O5 C10 2_666 . -115.7(5)
O1 Co2 O5 Co1 . . 3.1(3)
O7 Co2 O5 Co1 . . -95.9(3)
N2 Co2 O5 Co1 2_666 . 87.1(14)
O1 Co2 O5 Co1 2_666 . 91.1(3)
O6 Co2 O5 Co1 . . 178.4(3)
Co2 Co2 O5 Co1 2_666 . 48.6(2)
O1 Co2 O6 C11 . . 3.4(10)
O7 Co2 O6 C11 . . -109.4(5)
O5 Co2 O6 C11 . . -14.4(5)
N2 Co2 O6 C11 2_666 . 156.7(5)
O1 Co2 O6 C11 2_666 . 71.7(5)
Co2 Co2 O6 C11 2_666 . 59.5(5)
O1 Co2 O6 C16 . . -167.2(8)
O7 Co2 O6 C16 . . 80.0(7)
O5 Co2 O6 C16 . . 175.0(7)
N2 Co2 O6 C16 2_666 . -13.9(7)
O1 Co2 O6 C16 2_666 . -98.9(7)
Co2 Co2 O6 C16 2_666 . -111.0(7)
O1 Co2 O7 C17 . . 25.4(7)
O5 Co2 O7 C17 . . 113.6(7)
N2 Co2 O7 C17 2_666 . -66.8(7)
O1 Co2 O7 C17 2_666 . -159.7(15)
O6 Co2 O7 C17 . . -169.1(7)
Co2 Co2 O7 C17 2_666 . 26.1(8)
Co1 O2 C2 C1 . . -26.9(11)
Co1 O2 C2 C3 . . 156.3(6)
C6 C1 C2 O2 . . -179.1(8)
C7 C1 C2 O2 . . -4.9(12)
C6 C1 C2 C3 . . -2.2(13)
C7 C1 C2 C3 . . 172.0(7)
C8 O3 C3 C4 . . -6.1(12)
C8 O3 C3 C2 . . 173.9(6)
O2 C2 C3 C4 . . 178.6(8)
C1 C2 C3 C4 . . 1.6(13)
O2 C2 C3 O3 . . -1.4(11)
C1 C2 C3 O3 . . -178.4(7)
O3 C3 C4 C5 . . 179.6(8)
C2 C3 C4 C5 . . -0.3(14)
C3 C4 C5 C6 . . -0.3(15)
C4 C5 C6 C1 . . -0.3(15)
C2 C1 C6 C5 . . 1.6(14)
C7 C1 C6 C5 . . -172.7(8)
O1 N1 C7 C1 . . -166.2(6)
Co1 N1 C7 C1 . . 7.3(10)
C2 C1 C7 N1 . . 15.0(12)
C6 C1 C7 N1 . . -170.7(8)
Co1 O5 C10 C9 . . 6.7(11)
Co2 O5 C10 C9 . . 169.0(7)
Co1 O5 C10 C11 . . -174.1(5)
Co2 O5 C10 C11 . . -11.8(9)
C14 C9 C10 O5 . . 179.0(8)
C15 C9 C10 O5 . . -3.1(14)
C14 C9 C10 C11 . . -0.2(13)
C15 C9 C10 C11 . . 177.7(8)
O5 C10 C11 C12 . . -179.8(8)
C9 C10 C11 C12 . . -0.5(13)
O5 C10 C11 O6 . . -1.2(11)
C9 C10 C11 O6 . . 178.1(7)
C16 O6 C11 C12 . . 2.9(12)
Co2 O6 C11 C12 . . -168.6(7)
C16 O6 C11 C10 . . -175.7(7)
Co2 O6 C11 C10 . . 12.8(9)
C10 C11 C12 C13 . . 1.1(15)
O6 C11 C12 C13 . . -177.4(9)
C11 C12 C13 C14 . . -1.0(16)
C12 C13 C14 C9 . . 0.3(17)
C10 C9 C14 C13 . . 0.3(16)
C15 C9 C14 C13 . . -177.7(9)
O4 N8 C15 C9 . . -179.1(8)
Co1 N8 C15 C9 . . 3.4(13)
C14 C9 C15 N8 . . 175.7(9)
C10 C9 C15 N8 . . -2.2(15)
Co2 O7 C17 C18 . . 144.9(8)
